data_1504413
loop_
_publ_author_name
'Yu, Lei'
'Zhu, Qin-Yu'
'Zhang, Yong'
'Lei, Zhi-Xin'
'Niu, Gai-Yan'
'Dai, Jie'

_publ_section_title
;
 Proton effects on diazafluorene derivatives with sulfur-rich
 substituents, a structural, spectroscopic and theoretical study.
;
_journal_issue 51
_journal_name_full 'The journal of physical chemistry. A'
_journal_page_first 13672
_journal_page_last 13678
_journal_paper_doi 10.1021/jp8073283
_journal_volume 112
_journal_year 2008
_chemical_formula_moiety 'C18 H17 N2 S4, C F3 O3 S'
_chemical_formula_sum 'C19 H17 F3 N2 O3 S5'
_chemical_formula_weight 538.65
_chemical_name_systematic
; 
 ? 
;
_space_group_IT_number 2
_symmetry_cell_setting triclinic
_symmetry_Int_Tables_number 2
_symmetry_space_group_name_Hall '-P 1'
_symmetry_space_group_name_H-M 'P -1'
_atom_sites_solution_hydrogens geom
_atom_sites_solution_primary direct
_atom_sites_solution_secondary difmap
_audit_creation_method SHELXL-97
_cell_angle_alpha 71.207(11)
_cell_angle_beta 82.276(12)
_cell_angle_gamma 79.411(12)
_cell_formula_units_Z 2
_cell_length_a 9.1270(15)
_cell_length_b 11.4047(15)
_cell_length_c 11.9020(18)
_cell_measurement_reflns_used 4059
_cell_measurement_temperature 293(2)
_cell_measurement_theta_max 25.3
_cell_measurement_theta_min 3.0
_cell_volume 1149.1(3)
_computing_cell_refinement CrystalClear
_computing_data_collection CrystalClear
_computing_data_reduction CrystalStructure
_computing_structure_refinement 'SHELXL-97 (Sheldrick, 1997)'
_computing_structure_solution 'SHELXS-97 (Sheldrick, 1990)'
_diffrn_ambient_temperature 293(2)
_diffrn_detector_area_resol_mean 7.31
_diffrn_measured_fraction_theta_full 0.991
_diffrn_measured_fraction_theta_max 0.991
_diffrn_measurement_device_type 'Rigaku Mercury'
_diffrn_measurement_method \w
_diffrn_radiation_monochromator graphite
_diffrn_radiation_source 'fine-focus sealed tube'
_diffrn_radiation_type MoK\a
_diffrn_radiation_wavelength 0.71070
_diffrn_reflns_av_R_equivalents 0.0289
_diffrn_reflns_av_sigmaI/netI 0.0375
_diffrn_reflns_limit_h_max 10
_diffrn_reflns_limit_h_min -9
_diffrn_reflns_limit_k_max 13
_diffrn_reflns_limit_k_min -11
_diffrn_reflns_limit_l_max 14
_diffrn_reflns_limit_l_min -14
_diffrn_reflns_number 11161
_diffrn_reflns_theta_full 25.35
_diffrn_reflns_theta_max 25.35
_diffrn_reflns_theta_min 3.01
_exptl_absorpt_coefficient_mu 0.554
_exptl_absorpt_correction_T_max 0.895
_exptl_absorpt_correction_T_min 0.669
_exptl_absorpt_correction_type multi-scan
_exptl_absorpt_process_details 'Jacobson, R. (1998) Private communication'
_exptl_crystal_colour red
_exptl_crystal_density_diffrn 1.557
_exptl_crystal_density_method 'not measured'
_exptl_crystal_description block
_exptl_crystal_F_000 552
_exptl_crystal_size_max 0.54
_exptl_crystal_size_mid 0.30
_exptl_crystal_size_min 0.20
_refine_diff_density_max 0.304
_refine_diff_density_min -0.329
_refine_diff_density_rms 0.073
_refine_ls_extinction_method none
_refine_ls_goodness_of_fit_ref 1.077
_refine_ls_hydrogen_treatment mixed
_refine_ls_matrix_type full
_refine_ls_number_parameters 301
_refine_ls_number_reflns 4159
_refine_ls_number_restraints 4
_refine_ls_restrained_S_all 1.081
_refine_ls_R_factor_all 0.0646
_refine_ls_R_factor_gt 0.0495
_refine_ls_shift/su_max 0.000
_refine_ls_shift/su_mean 0.000
_refine_ls_structure_factor_coef Fsqd
_refine_ls_weighting_details 'calc w=1/[\s^2^(Fo^2^)+(0.0539P)^2^+0.5788P] where P=(Fo^2^+2Fc^2^)/3'
_refine_ls_weighting_scheme calc
_refine_ls_wR_factor_gt 0.1115
_refine_ls_wR_factor_ref 0.1202
_reflns_number_gt 3367
_reflns_number_total 4159
_reflns_threshold_expression >2sigma(I)
_cod_data_source_file jp8073283_si_002.cif
_cod_data_source_block shelxl
_cod_database_code 1504413

loop_
_symmetry_equiv_pos_as_xyz
'x, y, z'
'-x, -y, -z'

loop_
_atom_site_label
_atom_site_type_symbol
_atom_site_fract_x
_atom_site_fract_y
_atom_site_fract_z
_atom_site_U_iso_or_equiv
_atom_site_adp_type
_atom_site_occupancy
_atom_site_symmetry_multiplicity
_atom_site_calc_flag
_atom_site_refinement_flags
S1 S 0.65506(8) 0.58591(7) 0.82781(6) 0.0382(2) Uani 1 1 d .
S2 S 0.46764(8) 0.71933(7) 0.97775(6) 0.0399(2) Uani 1 1 d .
S3 S 0.51229(10) 0.74426(8) 0.60525(7) 0.0523(2) Uani 1 1 d .
S4 S 0.28837(10) 0.89252(8) 0.77712(8) 0.0545(3) Uani 1 1 d D
S5 S 0.93856(10) 0.29903(8) 0.66511(7) 0.0533(3) Uani 1 1 d .
F1 F 0.9590(4) 0.0647(3) 0.6821(4) 0.1470(14) Uani 1 1 d .
F2 F 0.8139(5) 0.1199(4) 0.8139(4) 0.205(2) Uani 1 1 d .
F3 F 0.7470(4) 0.1725(4) 0.6384(5) 0.1691(17) Uani 1 1 d .
O1 O 0.9808(3) 0.3255(3) 0.5408(2) 0.0767(8) Uani 1 1 d .
O2 O 1.0626(3) 0.2664(3) 0.7362(2) 0.0823(8) Uani 1 1 d .
O3 O 0.8146(3) 0.3849(3) 0.6933(2) 0.0904(9) Uani 1 1 d .
N1 N 0.8006(3) 0.4550(2) 1.3618(2) 0.0432(6) Uani 1 1 d .
H1A H 0.871(4) 0.409(3) 1.402(3) 0.057(10) Uiso 1 1 d .
N2 N 0.9996(3) 0.3043(2) 1.2123(2) 0.0443(6) Uani 1 1 d .
C1 C 0.7016(4) 0.5242(3) 1.4174(3) 0.0479(8) Uani 1 1 d .
H1B H 0.7121 0.5191 1.4956 0.057 Uiso 1 1 calc R
C2 C 0.5851(4) 0.6026(3) 1.3587(3) 0.0477(8) Uani 1 1 d .
H2 H 0.5158 0.6499 1.3977 0.057 Uiso 1 1 calc R
C3 C 0.5686(3) 0.6126(3) 1.2421(3) 0.0422(7) Uani 1 1 d .
H3 H 0.4876 0.6645 1.2034 0.051 Uiso 1 1 calc R
C4 C 0.6746(3) 0.5441(2) 1.1836(2) 0.0346(6) Uani 1 1 d .
C5 C 0.7890(3) 0.4618(3) 1.2492(2) 0.0367(6) Uani 1 1 d .
C6 C 1.0655(3) 0.2518(3) 1.1291(3) 0.0498(8) Uani 1 1 d .
H6 H 1.1474 0.1893 1.1488 0.060 Uiso 1 1 calc R
C7 C 1.0192(3) 0.2849(3) 1.0150(3) 0.0463(8) Uani 1 1 d .
H7 H 1.0702 0.2445 0.9615 0.056 Uiso 1 1 calc R
C8 C 0.8990(3) 0.3766(3) 0.9802(3) 0.0403(7) Uani 1 1 d .
H8 H 0.8677 0.3997 0.9038 0.048 Uiso 1 1 calc R
C9 C 0.8259(3) 0.4336(2) 1.0643(2) 0.0336(6) Uani 1 1 d .
C10 C 0.8827(3) 0.3921(3) 1.1769(2) 0.0362(6) Uani 1 1 d .
C11 C 0.6969(3) 0.5314(2) 1.0637(2) 0.0326(6) Uani 1 1 d .
C12 C 0.6170(3) 0.6026(2) 0.9686(2) 0.0328(6) Uani 1 1 d .
C13 C 0.5250(3) 0.7120(3) 0.7573(2) 0.0370(7) Uani 1 1 d .
C14 C 0.4368(3) 0.7747(3) 0.8268(2) 0.0372(7) Uani 1 1 d .
C15 C 0.6956(4) 0.7881(4) 0.5471(3) 0.0748(12) Uani 1 1 d .
H15A H 0.7714 0.7191 0.5827 0.090 Uiso 1 1 calc R
H15B H 0.7066 0.8015 0.4619 0.090 Uiso 1 1 calc R
C16 C 0.7233(5) 0.9037(4) 0.5700(4) 0.0858(13) Uani 1 1 d .
H16A H 0.6519 0.9736 0.5319 0.129 Uiso 1 1 calc R
H16B H 0.8225 0.9201 0.5387 0.129 Uiso 1 1 calc R
H16C H 0.7131 0.8914 0.6542 0.129 Uiso 1 1 calc R
C17 C 0.255(3) 0.979(3) 0.883(3) 0.088(5) Uani 0.50 1 d PD
H17A H 0.1572 1.0304 0.8723 0.105 Uiso 0.50 1 calc PR
H17B H 0.2505 0.9198 0.9624 0.105 Uiso 0.50 1 calc PR
C17' C 0.306(3) 0.998(3) 0.857(3) 0.088(5) Uani 0.50 1 d PD
H17C H 0.2245 1.0681 0.8400 0.105 Uiso 0.50 1 calc PR
H17D H 0.2958 0.9551 0.9421 0.105 Uiso 0.50 1 calc PR
C18 C 0.3655(15) 1.0608(15) 0.876(2) 0.130(6) Uani 0.50 1 d PD
H18A H 0.3368 1.1035 0.9349 0.195 Uiso 0.50 1 calc PR
H18B H 0.3700 1.1212 0.7982 0.195 Uiso 0.50 1 calc PR
H18C H 0.4620 1.0110 0.8902 0.195 Uiso 0.50 1 calc PR
C18' C 0.4495(14) 1.0478(15) 0.827(2) 0.130(6) Uani 0.50 1 d PD
H18D H 0.4537 1.1019 0.8733 0.195 Uiso 0.50 1 calc PR
H18E H 0.4580 1.0941 0.7437 0.195 Uiso 0.50 1 calc PR
H18F H 0.5304 0.9794 0.8437 0.195 Uiso 0.50 1 calc PR
C19 C 0.8624(6) 0.1561(5) 0.7024(6) 0.1003(16) Uani 1 1 d .

loop_
_atom_site_aniso_label
_atom_site_aniso_U_11
_atom_site_aniso_U_22
_atom_site_aniso_U_33
_atom_site_aniso_U_23
_atom_site_aniso_U_13
_atom_site_aniso_U_12
S1 0.0402(4) 0.0434(4) 0.0306(4) -0.0128(3) -0.0063(3) -0.0002(3)
S2 0.0463(4) 0.0392(4) 0.0323(4) -0.0120(3) -0.0101(3) 0.0052(3)
S3 0.0630(5) 0.0633(5) 0.0308(4) -0.0123(4) -0.0122(4) -0.0073(4)
S4 0.0554(5) 0.0501(5) 0.0533(5) -0.0120(4) -0.0228(4) 0.0102(4)
S5 0.0553(5) 0.0619(5) 0.0406(5) -0.0176(4) -0.0130(4) 0.0073(4)
F1 0.142(3) 0.0668(17) 0.235(4) -0.046(2) -0.061(3) 0.0117(19)
F2 0.208(5) 0.182(4) 0.162(4) 0.035(3) 0.051(4) -0.080(3)
F3 0.105(2) 0.143(3) 0.285(5) -0.072(3) -0.076(3) -0.023(2)
O1 0.0685(16) 0.105(2) 0.0371(13) -0.0117(13) -0.0107(12) 0.0223(15)
O2 0.0816(19) 0.101(2) 0.0666(17) -0.0224(16) -0.0389(15) -0.0019(16)
O3 0.096(2) 0.098(2) 0.0746(19) -0.0484(17) -0.0125(16) 0.0377(17)
N1 0.0470(16) 0.0467(15) 0.0341(14) -0.0081(12) -0.0146(12) -0.0021(13)
N2 0.0392(14) 0.0428(14) 0.0484(15) -0.0093(12) -0.0155(12) 0.0008(11)
C1 0.058(2) 0.056(2) 0.0327(16) -0.0176(15) -0.0084(14) -0.0058(16)
C2 0.056(2) 0.0519(19) 0.0360(17) -0.0182(15) -0.0052(14) -0.0012(16)
C3 0.0430(17) 0.0451(17) 0.0379(17) -0.0129(14) -0.0070(13) -0.0019(14)
C4 0.0364(15) 0.0349(15) 0.0317(15) -0.0072(12) -0.0083(12) -0.0048(12)
C5 0.0383(16) 0.0412(16) 0.0321(15) -0.0093(13) -0.0066(12) -0.0107(13)
C6 0.0384(17) 0.0457(18) 0.062(2) -0.0151(16) -0.0120(15) 0.0043(14)
C7 0.0404(17) 0.0469(18) 0.052(2) -0.0191(15) -0.0017(14) -0.0012(14)
C8 0.0384(16) 0.0425(17) 0.0394(17) -0.0120(14) -0.0051(13) -0.0041(13)
C9 0.0321(15) 0.0338(14) 0.0337(15) -0.0077(12) -0.0033(11) -0.0062(12)
C10 0.0355(15) 0.0364(15) 0.0363(16) -0.0083(13) -0.0074(12) -0.0061(12)
C11 0.0340(15) 0.0346(14) 0.0300(14) -0.0095(12) -0.0064(11) -0.0048(12)
C12 0.0330(15) 0.0338(14) 0.0320(15) -0.0094(12) -0.0036(11) -0.0069(12)
C13 0.0406(16) 0.0373(15) 0.0328(15) -0.0083(13) -0.0092(12) -0.0051(13)
C14 0.0422(16) 0.0354(15) 0.0327(15) -0.0067(13) -0.0130(12) -0.0020(13)
C15 0.076(3) 0.098(3) 0.043(2) -0.016(2) 0.0137(19) -0.017(2)
C16 0.099(3) 0.098(3) 0.060(3) -0.005(2) -0.010(2) -0.044(3)
C17 0.100(14) 0.071(8) 0.088(11) -0.038(9) -0.039(8) 0.047(8)
C17' 0.100(14) 0.071(8) 0.088(11) -0.038(9) -0.039(8) 0.047(8)
C18 0.125(12) 0.062(4) 0.228(19) -0.064(7) -0.093(13) 0.013(8)
C18' 0.125(12) 0.062(4) 0.228(19) -0.064(7) -0.093(13) 0.013(8)
C19 0.074(3) 0.090(4) 0.127(5) -0.016(3) -0.020(3) -0.009(3)

loop_
_atom_type_symbol
_atom_type_description
_atom_type_scat_dispersion_real
_atom_type_scat_dispersion_imag
_atom_type_scat_source
C C 0.0033 0.0016 'International Tables Vol C Tables 4.2.6.8 and 6.1.1.4'
H H 0.0000 0.0000 'International Tables Vol C Tables 4.2.6.8 and 6.1.1.4'
F F 0.0171 0.0103 'International Tables Vol C Tables 4.2.6.8 and 6.1.1.4'
N N 0.0061 0.0033 'International Tables Vol C Tables 4.2.6.8 and 6.1.1.4'
O O 0.0106 0.0060 'International Tables Vol C Tables 4.2.6.8 and 6.1.1.4'
S S 0.1246 0.1234 'International Tables Vol C Tables 4.2.6.8 and 6.1.1.4'

loop_
_geom_angle_atom_site_label_1
_geom_angle_atom_site_label_2
_geom_angle_atom_site_label_3
_geom_angle
C12 S1 C13 96.81(13)
C12 S2 C14 97.13(13)
C13 S3 C15 100.44(16)
C14 S4 C17 105.4(12)
C14 S4 C17' 100.7(12)
C17 S4 C17' 17.9(11)
O1 S5 O2 113.57(17)
O1 S5 O3 113.72(16)
O2 S5 O3 117.09(18)
O1 S5 C19 103.3(3)
O2 S5 C19 103.7(2)
O3 S5 C19 103.1(2)
C5 N1 C1 121.3(3)
C5 N1 H1A 123(2)
C1 N1 H1A 116(2)
C10 N2 C6 114.0(3)
N1 C1 C2 119.7(3)
N1 C1 H1B 120.2
C2 C1 H1B 120.2
C1 C2 C3 121.0(3)
C1 C2 H2 119.5
C3 C2 H2 119.5
C2 C3 C4 119.1(3)
C2 C3 H3 120.5
C4 C3 H3 120.5
C3 C4 C5 117.6(2)
C3 C4 C11 135.0(3)
C5 C4 C11 107.4(2)
N1 C5 C4 121.3(3)
N1 C5 C10 128.7(3)
C4 C5 C10 110.0(2)
N2 C6 C7 124.1(3)
N2 C6 H6 118.0
C7 C6 H6 118.0
C8 C7 C6 120.9(3)
C8 C7 H7 119.6
C6 C7 H7 119.6
C7 C8 C9 117.2(3)
C7 C8 H8 121.4
C9 C8 H8 121.4
C8 C9 C10 116.8(3)
C8 C9 C11 134.3(3)
C10 C9 C11 109.0(2)
N2 C10 C9 127.1(3)
N2 C10 C5 125.7(3)
C9 C10 C5 107.2(2)
C12 C11 C4 126.3(2)
C12 C11 C9 127.2(2)
C4 C11 C9 106.4(2)
C11 C12 S1 123.5(2)
C11 C12 S2 123.2(2)
S1 C12 S2 113.30(15)
C14 C13 S3 124.8(2)
C14 C13 S1 116.9(2)
S3 C13 S1 118.24(16)
C13 C14 S4 124.1(2)
C13 C14 S2 115.6(2)
S4 C14 S2 119.96(17)
C16 C15 S3 114.0(3)
C16 C15 H15A 108.7
S3 C15 H15A 108.7
C16 C15 H15B 108.7
S3 C15 H15B 108.7
H15A C15 H15B 107.6
C15 C16 H16A 109.5
C15 C16 H16B 109.5
H16A C16 H16B 109.5
C15 C16 H16C 109.5
H16A C16 H16C 109.5
H16B C16 H16C 109.5
C18 C17 S4 116.0(14)
C18 C17 H17A 108.3
S4 C17 H17A 108.3
C18 C17 H17B 108.3
S4 C17 H17B 108.3
H17A C17 H17B 107.4
C18' C17' S4 113.0(11)
C18' C17' H17C 109.0
S4 C17' H17C 109.0
C18' C17' H17D 109.0
S4 C17' H17D 109.0
H17C C17' H17D 107.8
C17 C18 H18A 109.5
C17 C18 H18B 109.5
H18A C18 H18B 109.5
C17 C18 H18C 109.5
H18A C18 H18C 109.5
H18B C18 H18C 109.5
C17' C18' H18D 109.5
C17' C18' H18E 109.5
H18D C18' H18E 109.5
C17' C18' H18F 109.5
H18D C18' H18F 109.5
H18E C18' H18F 109.5
F2 C19 F1 107.4(5)
F2 C19 F3 107.4(5)
F1 C19 F3 107.6(5)
F2 C19 S5 111.4(5)
F1 C19 S5 112.8(4)
F3 C19 S5 110.0(4)

loop_
_geom_bond_atom_site_label_1
_geom_bond_atom_site_label_2
_geom_bond_distance
S1 C12 1.728(3)
S1 C13 1.745(3)
S2 C12 1.741(3)
S2 C14 1.745(3)
S3 C13 1.742(3)
S3 C15 1.817(4)
S4 C14 1.739(3)
S4 C17 1.801(15)
S4 C17' 1.802(14)
S5 O1 1.425(2)
S5 O2 1.427(2)
S5 O3 1.433(3)
S5 C19 1.791(5)
F1 C19 1.299(6)
F2 C19 1.299(7)
F3 C19 1.332(6)
N1 C5 1.335(3)
N1 C1 1.338(4)
N1 H1A 0.85(3)
N2 C10 1.332(3)
N2 C6 1.339(4)
C1 C2 1.366(4)
C1 H1B 0.9300
C2 C3 1.382(4)
C2 H2 0.9300
C3 C4 1.386(4)
C3 H3 0.9300
C4 C5 1.403(4)
C4 C11 1.463(4)
C5 C10 1.448(4)
C6 C7 1.389(4)
C6 H6 0.9300
C7 C8 1.376(4)
C7 H7 0.9300
C8 C9 1.396(4)
C8 H8 0.9300
C9 C10 1.406(4)
C9 C11 1.464(4)
C11 C12 1.373(4)
C13 C14 1.354(4)
C15 C16 1.499(6)
C15 H15A 0.9700
C15 H15B 0.9700
C16 H16A 0.9600
C16 H16B 0.9600
C16 H16C 0.9600
C17 C18 1.474(15)
C17 H17A 0.9700
C17 H17B 0.9700
C17' C18' 1.479(16)
C17' H17C 0.9700
C17' H17D 0.9700
C18 H18A 0.9600
C18 H18B 0.9600
C18 H18C 0.9600
C18' H18D 0.9600
C18' H18E 0.9600
C18' H18F 0.9600

loop_
_geom_hbond_atom_site_label_D
_geom_hbond_atom_site_label_H
_geom_hbond_atom_site_label_A
_geom_hbond_distance_DH
_geom_hbond_distance_HA
_geom_hbond_distance_DA
_geom_hbond_angle_DHA
_geom_hbond_site_symmetry_A
C1 H1B O1 0.93 2.96 3.245(4) 99.2 1_556
N1 H1A O1 0.85(3) 1.93(3) 2.729(3) 158(3) 1_556

loop_
_geom_torsion_atom_site_label_1
_geom_torsion_atom_site_label_2
_geom_torsion_atom_site_label_3
_geom_torsion_atom_site_label_4
_geom_torsion
C5 N1 C1 C2 0.8(5)
N1 C1 C2 C3 -0.7(5)
C1 C2 C3 C4 -1.6(5)
C2 C3 C4 C5 3.8(4)
C2 C3 C4 C11 -178.9(3)
C1 N1 C5 C4 1.6(4)
C1 N1 C5 C10 -178.2(3)
C3 C4 C5 N1 -3.9(4)
C11 C4 C5 N1 178.1(2)
C3 C4 C5 C10 176.0(2)
C11 C4 C5 C10 -2.1(3)
C10 N2 C6 C7 0.5(4)
N2 C6 C7 C8 0.0(5)
C6 C7 C8 C9 -0.5(4)
C7 C8 C9 C10 0.3(4)
C7 C8 C9 C11 -179.5(3)
C6 N2 C10 C9 -0.7(4)
C6 N2 C10 C5 178.5(3)
C8 C9 C10 N2 0.3(4)
C11 C9 C10 N2 -179.8(3)
C8 C9 C10 C5 -179.0(2)
C11 C9 C10 C5 0.8(3)
N1 C5 C10 N2 1.2(5)
C4 C5 C10 N2 -178.6(3)
N1 C5 C10 C9 -179.4(3)
C4 C5 C10 C9 0.8(3)
C3 C4 C11 C12 8.2(5)
C5 C4 C11 C12 -174.2(3)
C3 C4 C11 C9 -175.0(3)
C5 C4 C11 C9 2.5(3)
C8 C9 C11 C12 -5.6(5)
C10 C9 C11 C12 174.6(3)
C8 C9 C11 C4 177.8(3)
C10 C9 C11 C4 -2.0(3)
C4 C11 C12 S1 177.3(2)
C9 C11 C12 S1 1.3(4)
C4 C11 C12 S2 -2.4(4)
C9 C11 C12 S2 -178.4(2)
C13 S1 C12 C11 -174.8(2)
C13 S1 C12 S2 4.85(17)
C14 S2 C12 C11 174.9(2)
C14 S2 C12 S1 -4.79(17)
C15 S3 C13 C14 117.8(3)
C15 S3 C13 S1 -65.0(2)
C12 S1 C13 C14 -3.1(3)
C12 S1 C13 S3 179.49(17)
S3 C13 C14 S4 3.9(4)
S1 C13 C14 S4 -173.33(16)
S3 C13 C14 S2 177.41(16)
S1 C13 C14 S2 0.2(3)
C17 S4 C14 C13 -160.0(8)
C17' S4 C14 C13 -142.3(8)
C17 S4 C14 S2 26.7(8)
C17' S4 C14 S2 44.4(8)
C12 S2 C14 C13 2.8(2)
C12 S2 C14 S4 176.62(18)
C13 S3 C15 C16 -63.6(3)
C14 S4 C17 C18 74(3)
C17' S4 C17 C18 -3(6)
C14 S4 C17' C18' 61(2)
C17 S4 C17' C18' 168(10)
O1 S5 C19 F2 -178.2(4)
O2 S5 C19 F2 63.0(4)
O3 S5 C19 F2 -59.6(4)
O1 S5 C19 F1 60.8(5)
O2 S5 C19 F1 -57.9(5)
O3 S5 C19 F1 179.5(4)
O1 S5 C19 F3 -59.3(5)
O2 S5 C19 F3 -178.0(4)
O3 S5 C19 F3 59.4(5)
